data_7106333
loop_
_publ_author_name
'Dario Braga'
'Simone d'Agostino'
'Eros D'Amen'
'Fabrizia Grepioni'

_publ_section_title
;
 Polymorphs from supramolecular gels: four crystal forms of the same
 silver(I) supergelator crystallized directly from its gels
;
_journal_name_full Chem.Commun.
_journal_page_first 5154
_journal_paper_doi 10.1039/c1cc10305a
_journal_volume 47
_journal_year 2011
_chemical_formula_sum 'C32 H26 Ag N7 O5'
_chemical_formula_weight 696.47
_chemical_name_systematic
;
?
;
_space_group_IT_number 2
_symmetry_cell_setting triclinic
_symmetry_space_group_name_Hall '-P 1'
_symmetry_space_group_name_H-M 'P -1'
_atom_sites_solution_hydrogens geom
_atom_sites_solution_primary direct
_atom_sites_solution_secondary difmap
_audit_creation_method SHELXL-97
_cell_angle_alpha 100.092(3)
_cell_angle_beta 101.640(3)
_cell_angle_gamma 99.170(3)
_cell_formula_units_Z 2
_cell_length_a 7.6870(3)
_cell_length_b 10.5157(4)
_cell_length_c 18.9647(8)
_cell_measurement_reflns_used 4006
_cell_measurement_temperature 293(2)
_cell_measurement_theta_max 28.9284
_cell_measurement_theta_min 2.6671
_cell_volume 1447.79(10)
_computing_cell_refinement
;
CrysAlisPro, Oxford Diffraction Ltd.,
Version 1.171.33.55 (release 05-01-2010 CrysAlis171 .NET)
(compiled Jan 5 2010,16:28:46)
;
_computing_data_collection
;
CrysAlisPro, Oxford Diffraction Ltd.,
Version 1.171.33.55 (release 05-01-2010 CrysAlis171 .NET)
(compiled Jan 5 2010,16:28:46)
;
_computing_data_reduction
;
CrysAlisPro, Oxford Diffraction Ltd.,
Version 1.171.33.55 (release 05-01-2010 CrysAlis171 .NET)
(compiled Jan 5 2010,16:28:46)
;
_computing_structure_refinement 'SHELXL-97 (Sheldrick, 2008)'
_computing_structure_solution 'SHELXS-97 (Sheldrick, 2008)'
_diffrn_ambient_temperature 293(2)
_diffrn_detector_area_resol_mean 16.1340
_diffrn_measured_fraction_theta_full 0.999
_diffrn_measured_fraction_theta_max 0.839
_diffrn_measurement_details
;
1 omega 44.00 71.00 1.0000 120.0000
omega____ theta____ kappa____ phi______ frames
- 18.0642 179.0000 90.0000 27

2 omega -12.00 80.00 1.0000 120.0000
omega____ theta____ kappa____ phi______ frames
- 18.0642 77.0000 -30.0000 92

3 omega -46.00 25.00 1.0000 120.0000
omega____ theta____ kappa____ phi______ frames
- 18.0642 -77.0000 90.0000 71

4 omega 53.00 91.00 1.0000 120.0000
omega____ theta____ kappa____ phi______ frames
- 18.0642 -152.0000 157.0000 38

5 omega 16.00 59.00 1.0000 120.0000
omega____ theta____ kappa____ phi______ frames
- 18.0642 38.0000 -180.0000 43

6 omega -52.00 46.00 1.0000 120.0000
omega____ theta____ kappa____ phi______ frames
- 18.0642 -77.0000 -150.0000 98

;
_diffrn_measurement_device_type 'Xcalibur, Sapphire3'
_diffrn_measurement_method 'omega scan'
_diffrn_radiation_monochromator graphite
_diffrn_radiation_source 'Enhance (Mo) X-ray Source'
_diffrn_radiation_type MoK\a
_diffrn_radiation_wavelength 0.71073
_diffrn_reflns_av_R_equivalents 0.0331
_diffrn_reflns_av_sigmaI/netI 0.1069
_diffrn_reflns_limit_h_max 10
_diffrn_reflns_limit_h_min -9
_diffrn_reflns_limit_k_max 13
_diffrn_reflns_limit_k_min -14
_diffrn_reflns_limit_l_max 25
_diffrn_reflns_limit_l_min -22
_diffrn_reflns_number 10982
_diffrn_reflns_theta_full 25.00
_diffrn_reflns_theta_max 28.99
_diffrn_reflns_theta_min 2.67
_exptl_absorpt_coefficient_mu 0.752
_exptl_absorpt_correction_T_max 1.00000
_exptl_absorpt_correction_T_min 0.98637
_exptl_absorpt_correction_type multi-scan
_exptl_absorpt_process_details
;
CrysAlisPro, Oxford Diffraction Ltd.,
Version 1.171.33.55 (release 05-01-2010 CrysAlis171 .NET)
(compiled Jan 5 2010,16:28:46)
Empirical absorption correction using spherical harmonics,
implemented in SCALE3 ABSPACK scaling algorithm.
;
_exptl_crystal_colour 'bright yellow'
_exptl_crystal_density_diffrn 1.598
_exptl_crystal_density_method 'not measured'
_exptl_crystal_description prism
_exptl_crystal_F_000 708
_exptl_crystal_size_max 0.08
_exptl_crystal_size_mid 0.07
_exptl_crystal_size_min 0.065
_refine_diff_density_max 0.295
_refine_diff_density_min -0.314
_refine_diff_density_rms 0.056
_refine_ls_extinction_method none
_refine_ls_goodness_of_fit_ref 0.851
_refine_ls_hydrogen_treatment mixed
_refine_ls_matrix_type full
_refine_ls_number_parameters 422
_refine_ls_number_reflns 6475
_refine_ls_number_restraints 0
_refine_ls_restrained_S_all 0.851
_refine_ls_R_factor_all 0.1022
_refine_ls_R_factor_gt 0.0375
_refine_ls_shift/su_max 0.001
_refine_ls_shift/su_mean 0.000
_refine_ls_structure_factor_coef Fsqd
_refine_ls_weighting_details 'calc w=1/[\s^2^(Fo^2^)+(0.0086P)^2^+0.0828P] where P=(Fo^2^+2Fc^2^)/3'
_refine_ls_weighting_scheme calc
_refine_ls_wR_factor_gt 0.0436
_refine_ls_wR_factor_ref 0.0485
_reflns_number_gt 3237
_reflns_number_total 6475
_reflns_threshold_expression >2\s(I)
_cod_data_source_file c1cc10305a.txt
_cod_data_source_block meoh_giallr1
_cod_original_sg_symbol_H-M P-1
_cod_database_code 7106333

loop_
_symmetry_equiv_pos_as_xyz
'x, y, z'
'-x, -y, -z'

loop_
_atom_site_label
_atom_site_type_symbol
_atom_site_fract_x
_atom_site_fract_y
_atom_site_fract_z
_atom_site_U_iso_or_equiv
_atom_site_adp_type
_atom_site_occupancy
_atom_site_symmetry_multiplicity
_atom_site_calc_flag
_atom_site_refinement_flags
_atom_site_disorder_assembly
_atom_site_disorder_group
Ag1 Ag 0.25821(3) 0.08556(2) 0.450941(14) 0.05692(9) Uani 1 1 d . . .
N1 N 0.0270(2) -0.0572(2) 0.37521(13) 0.0425(6) Uani 1 1 d . . .
N2 N -0.3142(3) -0.5126(2) 0.30271(15) 0.0457(7) Uani 1 1 d . . .
N3 N -0.3643(3) -0.7014(2) 0.21533(13) 0.0457(7) Uani 1 1 d . . .
O1 O -0.1183(2) -0.53852(16) 0.22699(9) 0.0475(5) Uani 1 1 d . . .
C1 C -0.1667(4) -0.8199(3) 0.15395(17) 0.0592(9) Uani 1 1 d . . .
H1 H -0.0659 -0.7532 0.1767 0.071 Uiso 1 1 calc R . .
C2 C -0.1497(4) -0.9314(3) 0.10786(19) 0.0738(10) Uani 1 1 d . . .
H2 H -0.0366 -0.9382 0.0989 0.089 Uiso 1 1 calc R . .
C3 C -0.2954(5) -1.0332(3) 0.07461(16) 0.0677(10) Uani 1 1 d . . .
H3 H -0.2815 -1.1082 0.0438 0.081 Uiso 1 1 calc R . .
C4 C -0.4621(4) -1.0214(3) 0.08797(16) 0.0608(9) Uani 1 1 d . . .
H4 H -0.5619 -1.0896 0.0665 0.073 Uiso 1 1 calc R . .
C5 C -0.4820(3) -0.9101(3) 0.13254(15) 0.0472(8) Uani 1 1 d . . .
H5 H -0.5958 -0.9027 0.1405 0.057 Uiso 1 1 calc R . .
C6 C -0.3347(3) -0.8083(3) 0.16592(15) 0.0397(7) Uani 1 1 d . . .
C7 C -0.2548(3) -0.5820(3) 0.24646(16) 0.0383(7) Uani 1 1 d . . .
C8 C -0.1998(3) -0.4039(3) 0.35655(17) 0.0398(7) Uani 1 1 d . . .
C9 C -0.1464(3) -0.4161(3) 0.42772(16) 0.0466(8) Uani 1 1 d . . .
H9 H -0.1825 -0.4961 0.4403 0.056 Uiso 1 1 calc R . .
C10 C -0.0377(3) -0.3097(3) 0.48228(15) 0.0468(8) Uani 1 1 d . . .
H10 H -0.0062 -0.3186 0.5309 0.056 Uiso 1 1 calc R . .
C11 C 0.0219(3) -0.1932(3) 0.46420(15) 0.0442(8) Uani 1 1 d . . .
H11 H 0.0987 -0.1244 0.5001 0.053 Uiso 1 1 calc R . .
C12 C -0.0321(3) -0.1768(3) 0.39166(15) 0.0332(7) Uani 1 1 d . . .
C13 C -0.1507(3) -0.2817(3) 0.33731(15) 0.0341(7) Uani 1 1 d . . .
C14 C -0.2171(3) -0.2562(3) 0.26700(15) 0.0432(8) Uani 1 1 d . . .
H14 H -0.2972 -0.3221 0.2304 0.052 Uiso 1 1 calc R . .
C15 C -0.1638(3) -0.1355(3) 0.25305(16) 0.0484(8) Uani 1 1 d . . .
H15 H -0.2098 -0.1167 0.2077 0.058 Uiso 1 1 calc R . .
C16 C -0.0378(3) -0.0399(3) 0.30869(17) 0.0495(8) Uani 1 1 d . . .
H16 H 0.0025 0.0410 0.2978 0.059 Uiso 1 1 calc R . .
H2N H -0.376(3) -0.557(2) 0.3259(14) 0.060(10) Uiso 1 1 d . . .
H3N H -0.450(2) -0.711(2) 0.2295(12) 0.016(7) Uiso 1 1 d . . .
N4 N 0.4760(2) 0.2094(2) 0.54102(12) 0.0406(6) Uani 1 1 d . . .
N5 N 0.8585(3) 0.3144(3) 0.78984(13) 0.0430(7) Uani 1 1 d . . .
N6 N 1.0690(3) 0.4006(3) 0.89809(14) 0.0456(7) Uani 1 1 d . . .
O2 O 0.8849(2) 0.20016(19) 0.88251(10) 0.0578(6) Uani 1 1 d . . .
C17 C 1.3596(4) 0.4882(3) 1.11817(17) 0.0632(10) Uani 1 1 d . . .
H17 H 1.4256 0.5087 1.1669 0.076 Uiso 1 1 calc R . .
C18 C 1.2394(4) 0.3705(3) 1.09002(18) 0.0597(9) Uani 1 1 d . . .
H18 H 1.2236 0.3112 1.1204 0.072 Uiso 1 1 calc R . .
C19 C 1.1410(3) 0.3377(3) 1.01754(16) 0.0486(8) Uani 1 1 d . . .
H19 H 1.0600 0.2572 0.9997 0.058 Uiso 1 1 calc R . .
C20 C 1.1629(3) 0.4242(3) 0.97197(16) 0.0393(7) Uani 1 1 d . . .
C21 C 1.2847(3) 0.5449(3) 1.00053(16) 0.0513(8) Uani 1 1 d . . .
H21 H 1.3007 0.6048 0.9705 0.062 Uiso 1 1 calc R . .
C22 C 1.3809(3) 0.5753(3) 1.07295(17) 0.0587(9) Uani 1 1 d . . .
H22 H 1.4613 0.6559 1.0915 0.070 Uiso 1 1 calc R . .
C23 C 0.9336(3) 0.2962(3) 0.85949(15) 0.0404(7) Uani 1 1 d . . .
C24 C 0.7222(3) 0.2262(3) 0.73402(15) 0.0370(7) Uani 1 1 d . . .
C25 C 0.6473(3) 0.1033(3) 0.74203(15) 0.0471(8) Uani 1 1 d . . .
H25 H 0.6821 0.0773 0.7863 0.057 Uiso 1 1 calc R . .
C26 C 0.5181(3) 0.0174(3) 0.68286(17) 0.0530(9) Uani 1 1 d . . .
H26 H 0.4667 -0.0649 0.6890 0.064 Uiso 1 1 calc R . .
C27 C 0.4657(3) 0.0510(3) 0.61677(16) 0.0465(8) Uani 1 1 d . . .
H27 H 0.3839 -0.0096 0.5779 0.056 Uiso 1 1 calc R . .
C28 C 0.6651(3) 0.2672(3) 0.66653(15) 0.0326(7) Uani 1 1 d . . .
C29 C 0.5347(3) 0.1763(3) 0.60732(16) 0.0355(7) Uani 1 1 d . . .
C30 C 0.7282(3) 0.3925(2) 0.65400(15) 0.0381(7) Uani 1 1 d . . .
H30 H 0.8102 0.4554 0.6916 0.046 Uiso 1 1 calc R . .
C31 C 0.6704(3) 0.4222(3) 0.58757(16) 0.0433(8) Uani 1 1 d . . .
H31 H 0.7149 0.5041 0.5788 0.052 Uiso 1 1 calc R . .
C32 C 0.5425(3) 0.3274(3) 0.53229(15) 0.0457(8) Uani 1 1 d . . .
H32 H 0.5026 0.3491 0.4871 0.055 Uiso 1 1 calc R . .
H5N H 0.899(3) 0.380(2) 0.7810(13) 0.036(9) Uiso 1 1 d . . .
H6N H 1.090(3) 0.454(2) 0.8745(13) 0.035(9) Uiso 1 1 d . . .
N7 N 0.3113(4) 0.2703(2) 0.32678(17) 0.0578(8) Uani 1 1 d . . .
O3 O 0.1906(3) 0.2510(2) 0.36054(12) 0.0811(7) Uani 1 1 d . . .
O4 O 0.4734(3) 0.2991(2) 0.36153(11) 0.0693(6) Uani 1 1 d . . .
O5 O 0.2764(3) 0.2660(3) 0.25991(13) 0.0956(9) Uani 1 1 d . . .

loop_
_atom_site_aniso_label
_atom_site_aniso_U_11
_atom_site_aniso_U_22
_atom_site_aniso_U_33
_atom_site_aniso_U_23
_atom_site_aniso_U_13
_atom_site_aniso_U_12
Ag1 0.04333(13) 0.04914(15) 0.05991(18) -0.00329(12) -0.00536(10) -0.00505(10)
N1 0.0367(13) 0.0360(15) 0.0486(18) 0.0024(12) 0.0052(11) 0.0024(11)
N2 0.0479(15) 0.0366(15) 0.046(2) -0.0007(14) 0.0163(13) -0.0077(13)
N3 0.0354(15) 0.0399(17) 0.056(2) -0.0020(14) 0.0178(13) -0.0034(14)
O1 0.0401(10) 0.0401(12) 0.0576(14) 0.0032(10) 0.0171(9) -0.0048(10)
C1 0.056(2) 0.047(2) 0.070(3) -0.0020(19) 0.0202(17) 0.0075(17)
C2 0.070(2) 0.069(3) 0.091(3) 0.008(2) 0.038(2) 0.025(2)
C3 0.107(3) 0.046(2) 0.050(3) 0.0016(18) 0.018(2) 0.024(2)
C4 0.078(2) 0.043(2) 0.046(2) -0.0011(17) -0.0035(17) 0.0041(19)
C5 0.0487(17) 0.0337(17) 0.053(2) 0.0035(16) 0.0082(14) 0.0004(15)
C6 0.0455(17) 0.0346(17) 0.038(2) 0.0060(15) 0.0086(14) 0.0078(15)
C7 0.0355(16) 0.0323(18) 0.041(2) 0.0061(16) 0.0007(14) 0.0030(15)
C8 0.0312(14) 0.0374(18) 0.049(2) 0.0027(16) 0.0129(14) 0.0035(14)
C9 0.0509(18) 0.0430(19) 0.048(2) 0.0143(17) 0.0123(15) 0.0089(15)
C10 0.0483(17) 0.057(2) 0.037(2) 0.0129(17) 0.0100(14) 0.0139(16)
C11 0.0326(15) 0.050(2) 0.041(2) -0.0069(16) 0.0045(13) 0.0079(15)
C12 0.0239(14) 0.0338(17) 0.039(2) 0.0007(15) 0.0071(12) 0.0069(13)
C13 0.0264(14) 0.0355(17) 0.037(2) 0.0021(15) 0.0082(12) 0.0026(13)
C14 0.0317(15) 0.0450(19) 0.044(2) 0.0032(16) 0.0012(13) -0.0011(14)
C15 0.0464(17) 0.047(2) 0.045(2) 0.0102(16) -0.0001(14) 0.0034(15)
C16 0.0455(17) 0.049(2) 0.052(2) 0.0094(18) 0.0091(15) 0.0070(15)
N4 0.0368(12) 0.0356(15) 0.0408(17) -0.0019(12) 0.0024(11) 0.0023(11)
N5 0.0426(14) 0.0435(17) 0.0380(19) 0.0111(14) 0.0048(12) -0.0020(14)
N6 0.0447(15) 0.0479(17) 0.0400(19) 0.0139(15) 0.0057(12) -0.0022(13)
O2 0.0662(13) 0.0488(13) 0.0513(15) 0.0196(12) 0.0020(10) -0.0040(11)
C17 0.0520(19) 0.077(3) 0.048(2) 0.001(2) -0.0111(16) 0.0207(19)
C18 0.061(2) 0.072(2) 0.051(3) 0.021(2) 0.0076(17) 0.0247(18)
C19 0.0485(17) 0.049(2) 0.043(2) 0.0072(17) -0.0015(15) 0.0125(15)
C20 0.0312(15) 0.053(2) 0.033(2) 0.0037(16) 0.0043(13) 0.0158(15)
C21 0.0409(16) 0.057(2) 0.054(2) 0.0104(18) 0.0089(15) 0.0068(15)
C22 0.0450(17) 0.061(2) 0.056(3) -0.002(2) -0.0034(16) 0.0053(16)
C23 0.0381(16) 0.049(2) 0.031(2) 0.0019(17) 0.0071(14) 0.0095(16)
C24 0.0299(14) 0.0372(18) 0.041(2) 0.0010(15) 0.0095(13) 0.0044(14)
C25 0.0470(17) 0.045(2) 0.048(2) 0.0134(17) 0.0109(14) -0.0006(15)
C26 0.0467(17) 0.0339(18) 0.071(3) 0.0082(18) 0.0114(17) -0.0057(15)
C27 0.0326(15) 0.0392(19) 0.058(2) -0.0001(16) 0.0022(14) 0.0012(14)
C28 0.0253(13) 0.0327(17) 0.036(2) -0.0027(14) 0.0069(12) 0.0064(13)
C29 0.0256(14) 0.0379(18) 0.040(2) -0.0006(15) 0.0078(13) 0.0071(13)
C30 0.0322(14) 0.0348(17) 0.041(2) -0.0017(14) 0.0039(13) 0.0062(13)
C31 0.0410(16) 0.0351(17) 0.049(2) 0.0069(16) 0.0050(14) 0.0031(14)
C32 0.0431(16) 0.047(2) 0.043(2) 0.0079(16) 0.0015(14) 0.0083(15)
N7 0.0623(19) 0.0369(16) 0.069(2) 0.0050(16) 0.0230(17) -0.0065(15)
O3 0.0842(15) 0.0583(15) 0.097(2) 0.0004(13) 0.0555(14) -0.0224(13)
O4 0.0700(14) 0.0729(15) 0.0595(17) 0.0121(13) 0.0120(12) 0.0046(13)
O5 0.0650(14) 0.163(3) 0.0505(18) 0.0181(18) 0.0089(12) 0.0100(15)

loop_
_atom_type_symbol
_atom_type_description
_atom_type_scat_dispersion_real
_atom_type_scat_dispersion_imag
_atom_type_scat_source
C C 0.0033 0.0016 'International Tables Vol C Tables 4.2.6.8 and 6.1.1.4'
H H 0.0000 0.0000 'International Tables Vol C Tables 4.2.6.8 and 6.1.1.4'
Ag Ag -0.8971 1.1015 'International Tables Vol C Tables 4.2.6.8 and 6.1.1.4'
N N 0.0061 0.0033 'International Tables Vol C Tables 4.2.6.8 and 6.1.1.4'
O O 0.0106 0.0060 'International Tables Vol C Tables 4.2.6.8 and 6.1.1.4'

loop_
_geom_angle_atom_site_label_1
_geom_angle_atom_site_label_2
_geom_angle_atom_site_label_3
_geom_angle
_geom_angle_site_symmetry_1
_geom_angle_site_symmetry_3
_geom_angle_publ_flag
N4 Ag1 N1 169.95(9) . . ?
C16 N1 C12 118.2(2) . . ?
C16 N1 Ag1 120.64(17) . . ?
C12 N1 Ag1 120.28(17) . . ?
C7 N2 C8 122.7(2) . . ?
C7 N3 C6 129.4(3) . . ?
C6 C1 C2 119.2(3) . . ?
C3 C2 C1 121.8(3) . . ?
C4 C3 C2 118.4(3) . . ?
C5 C4 C3 120.5(3) . . ?
C4 C5 C6 120.7(3) . . ?
C1 C6 C5 119.3(3) . . ?
C1 C6 N3 123.4(3) . . ?
C5 C6 N3 117.1(3) . . ?
O1 C7 N3 124.4(3) . . ?
O1 C7 N2 123.1(2) . . ?
N3 C7 N2 112.6(2) . . ?
C9 C8 C13 120.0(3) . . ?
C9 C8 N2 119.8(3) . . ?
C13 C8 N2 120.1(3) . . ?
C8 C9 C10 121.0(3) . . ?
C11 C10 C9 120.1(3) . . ?
C10 C11 C12 120.3(2) . . ?
N1 C12 C11 119.1(2) . . ?
N1 C12 C13 121.2(2) . . ?
C11 C12 C13 119.6(2) . . ?
C8 C13 C14 123.7(2) . . ?
C8 C13 C12 118.6(3) . . ?
C14 C13 C12 117.7(2) . . ?
C15 C14 C13 120.0(2) . . ?
C14 C15 C16 118.5(3) . . ?
N1 C16 C15 124.2(3) . . ?
C32 N4 C29 118.7(2) . . ?
C32 N4 Ag1 116.79(18) . . ?
C29 N4 Ag1 124.21(16) . . ?
C23 N5 C24 127.5(3) . . ?
C23 N6 C20 128.1(3) . . ?
C18 C17 C22 118.7(3) . . ?
C17 C18 C19 121.6(3) . . ?
C20 C19 C18 119.9(3) . . ?
C19 C20 C21 118.8(3) . . ?
C19 C20 N6 124.2(3) . . ?
C21 C20 N6 117.0(3) . . ?
C22 C21 C20 120.2(3) . . ?
C17 C22 C21 120.9(3) . . ?
O2 C23 N6 124.6(3) . . ?
O2 C23 N5 123.9(3) . . ?
N6 C23 N5 111.5(2) . . ?
C25 C24 N5 122.3(3) . . ?
C25 C24 C28 120.1(2) . . ?
N5 C24 C28 117.5(2) . . ?
C24 C25 C26 119.5(3) . . ?
C27 C26 C25 122.1(2) . . ?
C26 C27 C29 120.0(2) . . ?
C30 C28 C29 117.0(2) . . ?
C30 C28 C24 124.4(2) . . ?
C29 C28 C24 118.6(2) . . ?
N4 C29 C27 119.0(2) . . ?
N4 C29 C28 121.4(2) . . ?
C27 C29 C28 119.6(3) . . ?
C31 C30 C28 120.6(2) . . ?
C30 C31 C32 118.9(3) . . ?
N4 C32 C31 123.4(3) . . ?
O5 N7 O3 122.1(3) . . ?
O5 N7 O4 118.5(3) . . ?
O3 N7 O4 119.4(3) . . ?

loop_
_geom_bond_atom_site_label_1
_geom_bond_atom_site_label_2
_geom_bond_distance
_geom_bond_site_symmetry_2
_geom_bond_publ_flag
Ag1 N4 2.1883(19) . ?
Ag1 N1 2.1997(19) . ?
N1 C16 1.315(3) . ?
N1 C12 1.378(3) . ?
N2 C7 1.382(3) . ?
N2 C8 1.425(3) . ?
N3 C7 1.355(3) . ?
N3 C6 1.412(3) . ?
O1 C7 1.228(3) . ?
C1 C6 1.376(3) . ?
C1 C2 1.375(4) . ?
C2 C3 1.376(4) . ?
C3 C4 1.376(4) . ?
C4 C5 1.368(4) . ?
C5 C6 1.384(3) . ?
C8 C9 1.364(3) . ?
C8 C13 1.412(3) . ?
C9 C10 1.403(3) . ?
C10 C11 1.363(3) . ?
C11 C12 1.404(3) . ?
C12 C13 1.418(3) . ?
C13 C14 1.416(3) . ?
C14 C15 1.358(3) . ?
C15 C16 1.403(3) . ?
N4 C32 1.317(3) . ?
N4 C29 1.371(3) . ?
N5 C23 1.390(3) . ?
N5 C24 1.406(3) . ?
N6 C23 1.368(3) . ?
N6 C20 1.399(3) . ?
O2 C23 1.205(3) . ?
C17 C18 1.369(4) . ?
C17 C22 1.373(4) . ?
C18 C19 1.383(3) . ?
C19 C20 1.374(3) . ?
C20 C21 1.398(3) . ?
C21 C22 1.377(3) . ?
C24 C25 1.375(3) . ?
C24 C28 1.430(3) . ?
C25 C26 1.404(3) . ?
C26 C27 1.362(3) . ?
C27 C29 1.396(3) . ?
C28 C30 1.406(3) . ?
C28 C29 1.430(3) . ?
C30 C31 1.356(3) . ?
C31 C32 1.401(3) . ?
N7 O5 1.233(3) . ?
N7 O3 1.240(3) . ?
N7 O4 1.248(3) . ?
